data_2216044
loop_
_publ_author_name
'Gallagher, John F.'
'Hanlon, Keith'
'Howarth, Joshua'

_publ_section_title
;
 <i>N</i>-Ferrocenylmethyl-2-(3-methylstyryl)-<i>N</i>'-methylbenzimidazolium
 hexafluorophosphate
;
_journal_coeditor_code LH2519
_journal_issue 11
_journal_name_full 'Acta Crystallographica Section E'
_journal_page_first m2649
_journal_page_last m2649
_journal_paper_doi 10.1107/S1600536807047769
_journal_volume 63
_journal_year 2007
_chemical_formula_iupac '[Fe (C5 H5) (C23 H22 N2)] P F6'
_chemical_formula_moiety 'C28 H27 Fe N2 +, F6 P -'
_chemical_formula_sum 'C28 H27 F6 Fe N2 P'
_chemical_formula_weight 592.34
_chemical_melting_point 483
_chemical_name_systematic
;
N-Ferrocenylmethyl-2-(3-methylstyryl)-N'-methylbenzimidazolium
hexafluorophosphate
;
_space_group_IT_number 14
_symmetry_cell_setting monoclinic
_symmetry_space_group_name_Hall '-P 2yab'
_symmetry_space_group_name_H-M 'P 1 21/a 1'
_atom_sites_solution_hydrogens geom
_atom_sites_solution_primary direct
_atom_sites_solution_secondary difmap
_cell_angle_alpha 90.00
_cell_angle_beta 94.037(5)
_cell_angle_gamma 90.00
_cell_formula_units_Z 4
_cell_length_a 13.5150(10)
_cell_length_b 12.8743(10)
_cell_length_c 15.2839(9)
_cell_measurement_reflns_used 85
_cell_measurement_temperature 294.0(10)
_cell_measurement_theta_max 30.4
_cell_measurement_theta_min 8.9
_cell_volume 2652.7(3)
_computing_cell_refinement 'XSCANS (Bruker, 1996)'
_computing_data_collection 'XSCANS (Bruker, 1996)'
_computing_data_reduction 'XSCANS (Bruker, 1996)'
_computing_molecular_graphics 'ORTEX (McArdle, 1995) and PLATON (Spek, 2003)'
_computing_publication_material 'SHELXL97 (Sheldrick, 1997) and PREP8 (Ferguson, 1998)'
_computing_structure_refinement 'SHELXL97 (Sheldrick, 1997)'
_computing_structure_solution 'SHELXS97 (Sheldrick, 1997)'
_diffrn_ambient_temperature 294.0(10)
_diffrn_measured_fraction_theta_full 0.997
_diffrn_measured_fraction_theta_max 0.997
_diffrn_measurement_device 'Bruker P4'
_diffrn_measurement_method \w
_diffrn_radiation_monochromator graphite
_diffrn_radiation_source 'X-ray tube'
_diffrn_radiation_type 'Molybdenum K\a'
_diffrn_radiation_wavelength 0.71073
_diffrn_reflns_av_R_equivalents 0.0252
_diffrn_reflns_av_sigmaI/netI 0.0520
_diffrn_reflns_limit_h_max 1
_diffrn_reflns_limit_h_min -17
_diffrn_reflns_limit_k_max 17
_diffrn_reflns_limit_k_min -1
_diffrn_reflns_limit_l_max 20
_diffrn_reflns_limit_l_min -20
_diffrn_reflns_number 8107
_diffrn_reflns_theta_full 28.00
_diffrn_reflns_theta_max 28.00
_diffrn_reflns_theta_min 2.07
_diffrn_standards_decay_% 0.5
_diffrn_standards_interval_count 197
_diffrn_standards_number 3
_exptl_absorpt_coefficient_mu 0.692
_exptl_absorpt_correction_T_max 0.889
_exptl_absorpt_correction_T_min 0.826
_exptl_absorpt_correction_type psi-scan
_exptl_absorpt_process_details '(North <i>et al.</i>,  1968)'
_exptl_crystal_colour red
_exptl_crystal_density_diffrn 1.483
_exptl_crystal_description block
_exptl_crystal_F_000 1216
_exptl_crystal_size_max 0.29
_exptl_crystal_size_mid 0.25
_exptl_crystal_size_min 0.17
_refine_diff_density_max 0.26
_refine_diff_density_min -0.28
_refine_ls_extinction_method none
_refine_ls_goodness_of_fit_ref 1.013
_refine_ls_hydrogen_treatment constr
_refine_ls_matrix_type full
_refine_ls_number_parameters 507
_refine_ls_number_reflns 6387
_refine_ls_number_restraints 228
_refine_ls_restrained_S_all 1.004
_refine_ls_R_factor_all 0.0953
_refine_ls_R_factor_gt 0.0466
_refine_ls_shift/su_max 0.001
_refine_ls_shift/su_mean 0.000
_refine_ls_structure_factor_coef Fsqd
_refine_ls_weighting_details 'w=1/[\s^2^(Fo^2^)+(0.0435P)^2^+0.5898P] where P=(Fo^2^+2Fc^2^)/3'
_refine_ls_weighting_scheme calc
_refine_ls_wR_factor_gt 0.0952
_refine_ls_wR_factor_ref 0.1128
_reflns_number_gt 3922
_reflns_number_total 6387
_reflns_threshold_expression I>2\s(I)
_cod_data_source_file lh2519.cif
_cod_data_source_block I
_cod_depositor_comments
;
The following automatic conversions were performed:
'_symmetry_cell_setting' value 'Monoclinic' changed to 'monoclinic'
according to '/home/saulius/struct/CIF-dictionaries/cif_core.dic'
dictionary named 'cif_core.dic' version 2.4.1 from 2010-06-29.

Automatic conversion script
Id: cif_fix_enum 1527 2010-12-29 10:47:43Z saulius 

The following automatic conversions were performed:

'_symmetry_cell_setting' value 'Monoclinic' changed to 'monoclinic'
according to /home/saulius/struct/CIF-dictionaries/cif_core.dic
dictionary named 'cif_core.dic' version 2.4.1 from 2010-06-29.

Automatic conversion script
Id: cif_fix_values 1715 2011-07-08 13:25:40Z adriana 
;
_cod_original_sg_symbol_H-M 'P 21/a'
_cod_database_code 2216044
_cod_database_fobs_code 2216044

loop_
_symmetry_equiv_pos_as_xyz
'x, y, z'
'-x+1/2, y+1/2, -z'
'-x, -y, -z'
'x-1/2, -y-1/2, z'

loop_
_atom_site_type_symbol
_atom_site_label
_atom_site_fract_x
_atom_site_fract_y
_atom_site_fract_z
_atom_site_U_iso_or_equiv
_atom_site_adp_type
_atom_site_calc_flag
_atom_site_refinement_flags
_atom_site_occupancy
_atom_site_disorder_assembly
_atom_site_disorder_group
Fe Fe1 0.82902(3) 0.82379(3) 0.11263(2) 0.04913(13) Uani d . 1 . .
P P1 0.54550(6) 0.93397(6) 0.33825(5) 0.0581(2) Uani d D 1 A .
F F1A 0.6347(14) 0.8544(17) 0.360(2) 0.106(11) Uani d PDU 0.25 A -1
F F2A 0.559(3) 0.919(2) 0.2396(11) 0.143(11) Uani d PDU 0.25 A -1
F F3A 0.4607(14) 1.0136(15) 0.321(2) 0.105(10) Uani d PDU 0.25 A -1
F F4A 0.533(2) 0.947(2) 0.4403(8) 0.119(9) Uani d PDU 0.25 A -1
F F5A 0.4701(12) 0.8394(9) 0.3395(19) 0.083(10) Uani d PDU 0.25 A -1
F F6A 0.6243(14) 1.0236(17) 0.345(2) 0.120(13) Uani d PDU 0.25 A -1
F F1C 0.6291(19) 0.8609(17) 0.312(2) 0.145(12) Uani d PDU 0.25 A .
F F2C 0.522(3) 0.9619(16) 0.2384(9) 0.115(9) Uani d PDU 0.25 . .
F F3C 0.4564(14) 1.0103(15) 0.362(2) 0.123(9) Uani d PDU 0.25 . .
F F4C 0.5611(19) 0.9047(17) 0.4371(11) 0.106(9) Uani d PDU 0.25 A .
F F5C 0.4652(18) 0.8425(15) 0.3265(18) 0.129(15) Uani d PDU 0.25 . .
F F6C 0.6175(16) 1.0283(12) 0.3520(15) 0.085(10) Uani d PDU 0.25 A .
F F1B 0.4510(13) 0.876(2) 0.3717(18) 0.105(8) Uani d PDU 0.25 A -3
F F2B 0.556(2) 0.8398(15) 0.2719(13) 0.100(7) Uani d PDU 0.25 A -3
F F3B 0.6385(12) 0.9846(19) 0.303(2) 0.110(9) Uani d PDU 0.25 A -3
F F4B 0.531(3) 1.0242(15) 0.4024(15) 0.164(10) Uani d PDU 0.25 A -3
F F5B 0.6096(15) 0.8745(16) 0.4128(13) 0.087(8) Uani d PDU 0.25 A -3
F F6B 0.4771(17) 0.989(2) 0.2649(17) 0.085(8) Uani d PDU 0.25 A -3
F F1D 0.487(2) 0.9106(15) 0.4142(14) 0.107(6) Uani d PDU 0.25 A -4
F F2D 0.5115(15) 0.8346(10) 0.2877(12) 0.071(4) Uani d PDU 0.25 A -4
F F3D 0.6158(18) 0.9605(14) 0.2560(13) 0.102(7) Uani d PDU 0.25 A -4
F F4D 0.5959(16) 1.0353(11) 0.3844(13) 0.077(7) Uani d PDU 0.25 A -4
F F5D 0.6401(15) 0.8699(16) 0.3792(19) 0.085(10) Uani d PDU 0.25 A -4
F F6D 0.4659(15) 1.008(2) 0.2932(19) 0.087(10) Uani d PDU 0.25 A -4
N N1 1.00823(15) 1.13875(16) 0.40497(12) 0.0454(5) Uani d . 1 . .
N N2 0.94783(14) 0.99330(14) 0.35027(12) 0.0387(4) Uani d . 1 . .
C C1 0.92886(17) 1.09458(18) 0.36126(14) 0.0409(5) Uani d . 1 . .
C C2 0.88229(18) 0.91633(18) 0.30194(15) 0.0425(6) Uani d . 1 . .
C C3 1.04403(17) 0.97278(19) 0.38485(14) 0.0405(5) Uani d . 1 . .
C C4 1.08141(18) 1.06479(19) 0.41968(15) 0.0433(6) Uani d . 1 . .
C C5 1.1776(2) 1.0705(2) 0.45951(17) 0.0583(7) Uani d . 1 . .
C C6 1.2326(2) 0.9824(3) 0.46061(19) 0.0695(9) Uani d . 1 . .
C C7 1.1952(2) 0.8897(3) 0.42499(19) 0.0686(8) Uani d . 1 . .
C C8 1.0999(2) 0.8825(2) 0.38654(17) 0.0552(7) Uani d . 1 . .
C C10 1.0168(2) 1.2464(2) 0.4364(2) 0.0673(8) Uani d . 1 . .
C C11 0.89295(17) 0.91959(18) 0.20553(15) 0.0394(5) Uani d . 1 . .
C C12 0.83444(19) 0.9779(2) 0.14174(17) 0.0519(6) Uani d . 1 . .
C C13 0.8722(2) 0.9597(2) 0.05876(17) 0.0613(8) Uani d . 1 . .
C C14 0.9536(2) 0.8921(2) 0.07054(17) 0.0562(7) Uani d . 1 . .
C C15 0.96684(18) 0.8670(2) 0.16044(17) 0.0479(6) Uani d . 1 . .
C C21 0.7325(4) 0.7294(4) 0.1683(3) 0.0947(13) Uani d . 1 . .
C C22 0.6852(3) 0.7801(4) 0.0999(4) 0.1069(14) Uani d . 1 . .
C C23 0.7315(4) 0.7541(5) 0.0254(3) 0.1191(19) Uani d . 1 . .
C C24 0.8057(4) 0.6891(4) 0.0457(4) 0.1104(17) Uani d . 1 . .
C C25 0.8105(4) 0.6704(3) 0.1362(4) 0.1108(16) Uani d . 1 . .
C C1E 0.83780(19) 1.1431(2) 0.32685(16) 0.0471(6) Uani d . 1 . .
C C2E 0.8272(2) 1.2409(2) 0.30173(17) 0.0511(6) Uani d . 1 . .
C C31 0.73912(19) 1.28689(19) 0.25643(16) 0.0477(6) Uani d . 1 . .
C C32 0.7369(2) 1.3941(2) 0.24249(18) 0.0571(7) Uani d . 1 . .
C C33 0.6559(2) 1.4394(2) 0.19980(19) 0.0632(8) Uani d . 1 . .
C C34 0.5766(2) 1.3800(2) 0.16931(17) 0.0599(8) Uani d . 1 . .
C C35 0.57701(19) 1.2725(2) 0.17876(17) 0.0536(7) Uani d . 1 . .
C C36 0.65917(19) 1.2276(2) 0.22400(16) 0.0503(6) Uani d . 1 . .
C C37 0.4940(2) 1.2062(3) 0.1393(2) 0.0773(9) Uani d . 1 . .
H H2A 0.8138 0.9305 0.3131 0.051 Uiso calc R 1 . .
H H2B 0.8985 0.8472 0.3237 0.051 Uiso calc R 1 . .
H H5 1.2027 1.1320 0.4841 0.070 Uiso calc R 1 . .
H H6 1.2973 0.9839 0.4859 0.083 Uiso calc R 1 . .
H H7 1.2354 0.8310 0.4272 0.082 Uiso calc R 1 . .
H H8 1.0746 0.8205 0.3631 0.066 Uiso calc R 1 . .
H H10A 1.0431 1.2891 0.3920 0.101 Uiso calc R 1 . .
H H10B 1.0605 1.2489 0.4887 0.101 Uiso calc R 1 . .
H H10C 0.9525 1.2717 0.4490 0.101 Uiso calc R 1 . .
H H12 0.7810 1.0204 0.1526 0.062 Uiso calc R 1 . .
H H13 0.8473 0.9877 0.0056 0.074 Uiso calc R 1 . .
H H14 0.9921 0.8680 0.0267 0.067 Uiso calc R 1 . .
H H15 1.0156 0.8235 0.1860 0.057 Uiso calc R 1 . .
H H21 0.7164 0.7327 0.2265 0.114 Uiso calc R 1 . .
H H22 0.6312 0.8244 0.1027 0.128 Uiso calc R 1 . .
H H23 0.7134 0.7785 -0.0308 0.143 Uiso calc R 1 . .
H H24 0.8476 0.6605 0.0064 0.132 Uiso calc R 1 . .
H H25 0.8555 0.6282 0.1683 0.133 Uiso calc R 1 . .
H H1E 0.7814 1.1016 0.3219 0.057 Uiso calc R 1 . .
H H2E 0.8811 1.2847 0.3141 0.061 Uiso calc R 1 . .
H H32 0.7908 1.4347 0.2623 0.069 Uiso calc R 1 . .
H H33 0.6545 1.5110 0.1914 0.076 Uiso calc R 1 . .
H H34 0.5213 1.4122 0.1417 0.072 Uiso calc R 1 . .
H H36 0.6605 1.1561 0.2327 0.060 Uiso calc R 1 . .
H H37A 0.4331 1.2448 0.1373 0.116 Uiso calc R 1 . .
H H37B 0.4878 1.1451 0.1744 0.116 Uiso calc R 1 . .
H H37C 0.5081 1.1864 0.0809 0.116 Uiso calc R 1 . .

loop_
_atom_site_aniso_label
_atom_site_aniso_U_11
_atom_site_aniso_U_22
_atom_site_aniso_U_33
_atom_site_aniso_U_12
_atom_site_aniso_U_13
_atom_site_aniso_U_23
Fe1 0.0420(2) 0.0572(2) 0.0479(2) -0.01612(18) 0.00050(15) -0.01005(18)
P1 0.0602(5) 0.0412(4) 0.0721(5) -0.0013(4) -0.0008(4) 0.0038(4)
F1A 0.106(15) 0.056(11) 0.16(2) 0.005(8) 0.015(16) 0.015(14)
F2A 0.20(3) 0.15(3) 0.073(10) 0.05(2) 0.011(13) -0.037(14)
F3A 0.081(13) 0.090(13) 0.15(2) 0.066(10) 0.021(13) 0.049(15)
F4A 0.170(18) 0.14(2) 0.042(7) -0.016(17) -0.016(8) -0.014(9)
F5A 0.065(10) 0.035(8) 0.15(3) -0.009(7) -0.007(14) 0.021(10)
F6A 0.055(11) 0.11(2) 0.20(3) -0.015(11) 0.030(14) 0.014(17)
F1C 0.108(17) 0.14(2) 0.19(2) 0.003(14) 0.075(17) -0.020(19)
F2C 0.20(3) 0.085(13) 0.063(8) 0.021(15) 0.014(13) -0.004(7)
F3C 0.078(10) 0.099(12) 0.20(2) 0.006(8) 0.036(12) -0.033(16)
F4C 0.119(17) 0.086(14) 0.111(14) -0.037(12) -0.016(12) 0.059(11)
F5C 0.14(3) 0.125(19) 0.12(2) -0.083(16) -0.011(18) -0.022(14)
F6C 0.13(2) 0.039(9) 0.078(13) -0.046(11) -0.006(12) 0.027(9)
F1B 0.079(11) 0.15(2) 0.091(15) -0.010(12) 0.031(11) 0.018(13)
F2B 0.130(18) 0.072(9) 0.106(10) -0.011(12) 0.053(12) -0.029(8)
F3B 0.060(8) 0.105(18) 0.17(2) -0.019(11) 0.017(14) 0.029(17)
F4B 0.18(2) 0.099(13) 0.21(2) 0.051(18) 0.00(2) -0.065(13)
F5B 0.082(16) 0.084(12) 0.090(12) -0.001(10) -0.032(10) 0.002(10)
F6B 0.087(12) 0.078(14) 0.090(18) 0.019(9) 0.002(9) 0.019(14)
F1D 0.15(2) 0.113(14) 0.059(11) -0.002(13) 0.033(10) 0.020(10)
F2D 0.069(10) 0.066(7) 0.078(11) -0.029(8) -0.001(7) -0.002(8)
F3D 0.128(19) 0.089(10) 0.093(13) -0.016(11) 0.043(11) -0.019(10)
F4D 0.078(12) 0.050(7) 0.095(14) 0.016(9) -0.036(10) -0.021(8)
F5D 0.058(10) 0.039(7) 0.15(2) 0.027(6) -0.047(13) -0.021(11)
F6D 0.069(13) 0.096(16) 0.094(18) 0.016(10) -0.017(12) 0.004(13)
N1 0.0533(12) 0.0407(11) 0.0415(11) -0.0010(10) -0.0019(9) -0.0064(9)
N2 0.0409(10) 0.0370(11) 0.0376(10) 0.0020(9) -0.0025(8) -0.0021(8)
C1 0.0445(13) 0.0398(13) 0.0381(12) 0.0008(11) 0.0018(10) -0.0018(10)
C2 0.0423(13) 0.0371(13) 0.0472(13) -0.0030(11) -0.0023(11) -0.0001(11)
C3 0.0391(12) 0.0449(14) 0.0369(12) 0.0034(11) -0.0026(10) -0.0003(11)
C4 0.0445(13) 0.0479(14) 0.0369(12) 0.0011(12) -0.0017(10) -0.0016(11)
C5 0.0535(16) 0.0706(19) 0.0491(15) -0.0076(15) -0.0088(13) -0.0081(14)
C6 0.0470(16) 0.098(3) 0.0608(18) 0.0082(17) -0.0147(13) -0.0026(18)
C7 0.0584(17) 0.077(2) 0.0682(19) 0.0236(16) -0.0116(15) 0.0043(17)
C8 0.0582(16) 0.0515(16) 0.0544(15) 0.0113(14) -0.0064(13) 0.0007(13)
C10 0.085(2) 0.0451(16) 0.0694(19) -0.0046(15) -0.0150(16) -0.0169(14)
C11 0.0372(12) 0.0361(12) 0.0442(13) -0.0058(10) -0.0018(10) -0.0029(10)
C12 0.0503(15) 0.0499(15) 0.0545(15) 0.0042(13) -0.0042(12) -0.0005(13)
C13 0.0752(19) 0.0642(18) 0.0436(14) -0.0138(16) -0.0023(14) 0.0049(13)
C14 0.0522(16) 0.0639(18) 0.0539(16) -0.0187(14) 0.0126(13) -0.0122(14)
C15 0.0374(13) 0.0475(14) 0.0586(15) -0.0063(11) 0.0018(11) -0.0084(12)
C21 0.109(3) 0.098(3) 0.080(3) -0.068(3) 0.025(2) -0.021(2)
C22 0.050(2) 0.119(3) 0.149(4) -0.037(2) -0.006(3) -0.009(3)
C23 0.106(3) 0.168(5) 0.079(3) -0.083(4) -0.022(3) -0.015(3)
C24 0.094(3) 0.103(3) 0.137(4) -0.052(3) 0.031(3) -0.065(3)
C25 0.099(3) 0.055(2) 0.172(5) -0.039(2) -0.034(3) 0.012(3)
C1E 0.0447(14) 0.0464(14) 0.0500(14) 0.0048(11) 0.0009(11) -0.0019(12)
C2E 0.0507(15) 0.0495(16) 0.0525(15) 0.0016(12) -0.0004(12) 0.0014(12)
C31 0.0504(15) 0.0443(14) 0.0488(14) 0.0087(12) 0.0060(12) 0.0060(12)
C32 0.0613(17) 0.0476(15) 0.0625(17) 0.0062(14) 0.0058(14) 0.0023(13)
C33 0.074(2) 0.0455(16) 0.0698(18) 0.0131(15) 0.0060(16) 0.0083(14)
C34 0.0616(18) 0.0650(19) 0.0538(16) 0.0264(16) 0.0079(14) 0.0135(14)
C35 0.0481(15) 0.0679(18) 0.0454(14) 0.0065(14) 0.0074(12) 0.0093(13)
C36 0.0506(15) 0.0484(15) 0.0522(15) 0.0078(13) 0.0057(12) 0.0113(12)
C37 0.0588(18) 0.100(3) 0.071(2) 0.0011(18) -0.0060(16) 0.0133(18)

loop_
_atom_type_symbol
_atom_type_description
_atom_type_scat_dispersion_real
_atom_type_scat_dispersion_imag
_atom_type_scat_source
C C 0.0033 0.0016 'International Tables Vol C Tables 4.2.6.8 and 6.1.1.4'
H H 0.0000 0.0000 'International Tables Vol C Tables 4.2.6.8 and 6.1.1.4'
N N 0.0061 0.0033 'International Tables Vol C Tables 4.2.6.8 and 6.1.1.4'
F F 0.0171 0.0103 'International Tables Vol C Tables 4.2.6.8 and 6.1.1.4'
P P 0.1023 0.0942 'International Tables Vol C Tables 4.2.6.8 and 6.1.1.4'
Fe Fe 0.3463 0.8444 'International Tables Vol C Tables 4.2.6.8 and 6.1.1.4'

loop_
_geom_angle_atom_site_label_1
_geom_angle_atom_site_label_2
_geom_angle_atom_site_label_3
_geom_angle
C21 Fe1 C23 66.35(17)
C21 Fe1 C22 39.22(17)
C23 Fe1 C22 39.94(18)
C21 Fe1 C25 41.00(17)
C23 Fe1 C25 66.5(2)
C22 Fe1 C25 67.38(19)
C21 Fe1 C24 67.33(17)
C23 Fe1 C24 38.27(19)
C22 Fe1 C24 66.32(18)
C25 Fe1 C24 40.43(19)
C21 Fe1 C11 109.13(12)
C23 Fe1 C11 163.6(2)
C22 Fe1 C11 126.64(17)
C25 Fe1 C11 121.36(17)
C24 Fe1 C11 156.6(2)
C21 Fe1 C15 128.19(16)
C23 Fe1 C15 154.1(2)
C22 Fe1 C15 164.46(19)
C25 Fe1 C15 108.97(15)
C24 Fe1 C15 121.50(18)
C11 Fe1 C15 41.08(9)
C21 Fe1 C12 120.70(16)
C23 Fe1 C12 126.2(2)
C22 Fe1 C12 108.21(16)
C25 Fe1 C12 156.2(2)
C24 Fe1 C12 161.3(2)
C11 Fe1 C12 41.09(9)
C15 Fe1 C12 68.64(10)
C21 Fe1 C13 154.4(2)
C23 Fe1 C13 107.88(16)
C22 Fe1 C13 120.11(18)
C25 Fe1 C13 162.1(2)
C24 Fe1 C13 124.74(19)
C11 Fe1 C13 68.93(10)
C15 Fe1 C13 68.17(11)
C12 Fe1 C13 40.83(11)
C21 Fe1 C14 164.81(19)
C23 Fe1 C14 119.83(17)
C22 Fe1 C14 153.94(19)
C25 Fe1 C14 126.19(19)
C24 Fe1 C14 108.17(15)
C11 Fe1 C14 68.82(10)
C15 Fe1 C14 40.52(10)
C12 Fe1 C14 68.35(11)
C13 Fe1 C14 40.26(11)
C1 N1 C4 109.00(19)
C1 N1 C10 127.0(2)
C4 N1 C10 124.0(2)
C1 N2 C3 108.54(19)
C1 N2 C2 126.60(19)
C3 N2 C2 124.62(19)
N2 C1 N1 108.6(2)
N2 C1 C1E 122.7(2)
N1 C1 C1E 128.7(2)
N2 C2 C11 112.06(18)
N2 C2 H2A 109.2
C11 C2 H2A 109.2
N2 C2 H2B 109.2
C11 C2 H2B 109.2
H2A C2 H2B 107.9
C4 C3 C8 121.9(2)
C4 C3 N2 106.9(2)
C8 C3 N2 131.2(2)
C3 C4 N1 106.9(2)
C3 C4 C5 121.1(2)
N1 C4 C5 131.9(2)
C6 C5 C4 117.0(3)
C6 C5 H5 121.5
C4 C5 H5 121.5
C5 C6 C7 121.9(3)
C5 C6 H6 119.1
C7 C6 H6 119.1
C8 C7 C6 121.8(3)
C8 C7 H7 119.1
C6 C7 H7 119.1
C7 C8 C3 116.3(3)
C7 C8 H8 121.9
C3 C8 H8 121.9
N1 C10 H10A 109.5
N1 C10 H10B 109.5
H10A C10 H10B 109.5
N1 C10 H10C 109.5
H10A C10 H10C 109.5
H10B C10 H10C 109.5
C15 C11 C12 107.1(2)
C15 C11 C2 125.8(2)
C12 C11 C2 127.1(2)
C15 C11 Fe1 69.55(13)
C12 C11 Fe1 69.70(14)
C2 C11 Fe1 127.50(16)
C13 C12 C11 107.9(2)
C13 C12 Fe1 69.67(16)
C11 C12 Fe1 69.21(14)
C13 C12 H12 126.1
C11 C12 H12 126.1
Fe1 C12 H12 126.6
C14 C13 C12 108.4(2)
C14 C13 Fe1 70.12(16)
C12 C13 Fe1 69.50(16)
C14 C13 H13 125.8
C12 C13 H13 125.8
Fe1 C13 H13 126.2
C13 C14 C15 108.1(2)
C13 C14 Fe1 69.62(16)
C15 C14 Fe1 69.25(14)
C13 C14 H14 125.9
C15 C14 H14 125.9
Fe1 C14 H14 126.8
C14 C15 C11 108.5(2)
C14 C15 Fe1 70.22(14)
C11 C15 Fe1 69.36(13)
C14 C15 H15 125.7
C11 C15 H15 125.7
Fe1 C15 H15 126.2
C22 C21 C25 108.2(4)
C22 C21 Fe1 70.6(2)
C25 C21 Fe1 69.9(2)
C22 C21 H21 125.9
C25 C21 H21 125.9
Fe1 C21 H21 125.2
C21 C22 C23 107.7(4)
C21 C22 Fe1 70.2(2)
C23 C22 Fe1 70.0(2)
C21 C22 H22 126.1
C23 C22 H22 126.1
Fe1 C22 H22 125.3
C24 C23 C22 109.8(5)
C24 C23 Fe1 71.2(2)
C22 C23 Fe1 70.1(2)
C24 C23 H23 125.1
C22 C23 H23 125.1
Fe1 C23 H23 125.2
C23 C24 C25 108.8(4)
C23 C24 Fe1 70.5(2)
C25 C24 Fe1 69.7(2)
C23 C24 H24 125.6
C25 C24 H24 125.6
Fe1 C24 H24 125.7
C24 C25 C21 105.5(4)
C24 C25 Fe1 69.8(2)
C21 C25 Fe1 69.1(2)
C24 C25 H25 127.3
C21 C25 H25 127.3
Fe1 C25 H25 125.4
C2E C1E C1 126.1(3)
C2E C1E H1E 116.9
C1 C1E H1E 116.9
C1E C2E C31 126.3(3)
C1E C2E H2E 116.8
C31 C2E H2E 116.8
C36 C31 C32 118.8(2)
C36 C31 C2E 122.4(2)
C32 C31 C2E 118.8(3)
C33 C32 C31 120.2(3)
C33 C32 H32 119.9
C31 C32 H32 119.9
C32 C33 C34 120.3(3)
C32 C33 H33 119.8
C34 C33 H33 119.8
C33 C34 C35 121.5(3)
C33 C34 H34 119.3
C35 C34 H34 119.3
C34 C35 C36 117.5(3)
C34 C35 C37 121.7(3)
C36 C35 C37 120.7(3)
C31 C36 C35 121.6(3)
C31 C36 H36 119.2
C35 C36 H36 119.2
C35 C37 H37A 109.5
C35 C37 H37B 109.5
H37A C37 H37B 109.5
C35 C37 H37C 109.5
H37A C37 H37C 109.5
H37B C37 H37C 109.5

loop_
_geom_bond_atom_site_label_1
_geom_bond_atom_site_label_2
_geom_bond_distance
Fe1 C11 2.028(2)
Fe1 C12 2.034(3)
Fe1 C13 2.036(3)
Fe1 C14 2.043(3)
Fe1 C15 2.030(2)
Fe1 C21 2.016(3)
Fe1 C22 2.020(3)
Fe1 C23 2.018(3)
Fe1 C25 2.025(4)
Fe1 C24 2.027(4)
N1 C1 1.349(3)
N1 C4 1.380(3)
N1 C10 1.469(3)
N2 C1 1.342(3)
N2 C2 1.490(3)
N2 C3 1.394(3)
C1 C1E 1.446(3)
C2 C11 1.491(3)
C3 C4 1.380(3)
C3 C8 1.385(3)
C4 C5 1.398(3)
C5 C6 1.356(4)
C6 C7 1.392(4)
C7 C8 1.380(4)
C11 C15 1.424(3)
C11 C12 1.425(3)
C12 C13 1.420(4)
C13 C14 1.404(4)
C14 C15 1.410(4)
C21 C22 1.355(6)
C21 C25 1.415(6)
C22 C23 1.379(6)
C23 C24 1.326(6)
C24 C25 1.400(6)
C1E C2E 1.321(3)
C2E C31 1.460(4)
C31 C36 1.386(4)
C31 C32 1.396(4)
C32 C33 1.366(4)
C33 C34 1.372(4)
C34 C35 1.391(4)
C35 C36 1.392(3)
C35 C37 1.502(4)
C2 H2A 0.9700
C2 H2B 0.9700
C5 H5 0.9300
C6 H6 0.9300
C7 H7 0.9300
C8 H8 0.9300
C1E H1E 0.9300
C2E H2E 0.9300
C12 H12 0.9300
C13 H13 0.9300
C14 H14 0.9300
C15 H15 0.9300
C21 H21 0.9300
C22 H22 0.9300
C23 H23 0.9300
C24 H24 0.9300
C25 H25 0.9300
C32 H32 0.9300
C33 H33 0.9300
C34 H34 0.9300
C36 H36 0.9300
C10 H10A 0.9600
C10 H10B 0.9600
C10 H10C 0.9600
C37 H37A 0.9600
C37 H37B 0.9600
C37 H37C 0.9600

loop_
_geom_hbond_atom_site_label_D
_geom_hbond_atom_site_label_H
_geom_hbond_atom_site_label_A
_geom_hbond_site_symmetry_A
_geom_hbond_distance_DH
_geom_hbond_distance_HA
_geom_hbond_distance_DA
_geom_hbond_angle_DHA
_geom_hbond_publ_flag
C34 H34 Cg1 4_475 0.93 2.65 3.472(3) 149 yes

loop_
_geom_torsion_atom_site_label_1
_geom_torsion_atom_site_label_2
_geom_torsion_atom_site_label_3
_geom_torsion_atom_site_label_4
_geom_torsion
C3 N2 C1 N1 -2.5(3)
C2 N2 C1 N1 -177.06(19)
C3 N2 C1 C1E 175.4(2)
C2 N2 C1 C1E 0.8(4)
C4 N1 C1 N2 2.2(3)
C10 N1 C1 N2 -175.3(2)
C4 N1 C1 C1E -175.6(2)
C10 N1 C1 C1E 7.0(4)
C1 N2 C2 C11 82.7(3)
C3 N2 C2 C11 -91.1(3)
C1 N2 C3 C4 1.9(3)
C2 N2 C3 C4 176.57(19)
C1 N2 C3 C8 -176.9(3)
C2 N2 C3 C8 -2.2(4)
C8 C3 C4 N1 178.4(2)
N2 C3 C4 N1 -0.5(3)
C8 C3 C4 C5 -0.9(4)
N2 C3 C4 C5 -179.8(2)
C1 N1 C4 C3 -1.0(3)
C10 N1 C4 C3 176.6(2)
C1 N1 C4 C5 178.1(3)
C10 N1 C4 C5 -4.3(4)
C3 C4 C5 C6 1.3(4)
N1 C4 C5 C6 -177.7(3)
C4 C5 C6 C7 -0.9(4)
C5 C6 C7 C8 0.1(5)
C6 C7 C8 C3 0.4(4)
C4 C3 C8 C7 0.0(4)
N2 C3 C8 C7 178.6(3)
N2 C2 C11 C15 84.2(3)
N2 C2 C11 C12 -93.4(3)
N2 C2 C11 Fe1 174.77(15)
C21 Fe1 C11 C15 126.7(2)
C23 Fe1 C11 C15 -162.3(5)
C22 Fe1 C11 C15 166.9(2)
C25 Fe1 C11 C15 83.1(3)
C24 Fe1 C11 C15 49.7(4)
C12 Fe1 C11 C15 -118.2(2)
C13 Fe1 C11 C15 -80.54(17)
C14 Fe1 C11 C15 -37.24(15)
C21 Fe1 C11 C12 -115.1(2)
C23 Fe1 C11 C12 -44.1(6)
C22 Fe1 C11 C12 -74.9(3)
C25 Fe1 C11 C12 -158.7(2)
C24 Fe1 C11 C12 167.9(4)
C15 Fe1 C11 C12 118.2(2)
C13 Fe1 C11 C12 37.63(16)
C14 Fe1 C11 C12 80.93(16)
C21 Fe1 C11 C2 6.7(3)
C23 Fe1 C11 C2 77.7(6)
C22 Fe1 C11 C2 46.9(3)
C25 Fe1 C11 C2 -36.9(3)
C24 Fe1 C11 C2 -70.3(4)
C15 Fe1 C11 C2 -120.0(3)
C12 Fe1 C11 C2 121.8(3)
C13 Fe1 C11 C2 159.4(2)
C14 Fe1 C11 C2 -157.3(2)
C15 C11 C12 C13 0.6(3)
C2 C11 C12 C13 178.6(2)
Fe1 C11 C12 C13 -59.15(19)
C15 C11 C12 Fe1 59.78(16)
C2 C11 C12 Fe1 -122.3(2)
C21 Fe1 C12 C13 -156.4(2)
C23 Fe1 C12 C13 -74.7(3)
C22 Fe1 C12 C13 -115.3(2)
C25 Fe1 C12 C13 169.7(4)
C24 Fe1 C12 C13 -45.6(5)
C11 Fe1 C12 C13 119.4(2)
C15 Fe1 C12 C13 80.91(18)
C14 Fe1 C12 C13 37.20(16)
C21 Fe1 C12 C11 84.2(2)
C23 Fe1 C12 C11 165.9(2)
C22 Fe1 C12 C11 125.3(2)
C25 Fe1 C12 C11 50.3(4)
C24 Fe1 C12 C11 -164.9(4)
C15 Fe1 C12 C11 -38.47(14)
C13 Fe1 C12 C11 -119.4(2)
C14 Fe1 C12 C11 -82.17(16)
C11 C12 C13 C14 -0.7(3)
Fe1 C12 C13 C14 -59.54(19)
C11 C12 C13 Fe1 58.87(17)
C21 Fe1 C13 C14 172.2(3)
C23 Fe1 C13 C14 -115.3(3)
C22 Fe1 C13 C14 -157.2(2)
C25 Fe1 C13 C14 -46.8(5)
C24 Fe1 C13 C14 -76.6(3)
C11 Fe1 C13 C14 81.72(16)
C15 Fe1 C13 C14 37.43(15)
C12 Fe1 C13 C14 119.6(2)
C21 Fe1 C13 C12 52.6(4)
C23 Fe1 C13 C12 125.1(3)
C22 Fe1 C13 C12 83.2(2)
C25 Fe1 C13 C12 -166.4(5)
C24 Fe1 C13 C12 163.8(2)
C11 Fe1 C13 C12 -37.87(15)
C15 Fe1 C13 C12 -82.16(17)
C14 Fe1 C13 C12 -119.6(2)
C12 C13 C14 C15 0.4(3)
Fe1 C13 C14 C15 -58.71(18)
C12 C13 C14 Fe1 59.15(19)
C21 Fe1 C14 C13 -167.1(5)
C23 Fe1 C14 C13 82.6(3)
C22 Fe1 C14 C13 49.6(4)
C25 Fe1 C14 C13 163.9(2)
C24 Fe1 C14 C13 122.7(3)
C11 Fe1 C14 C13 -82.00(16)
C15 Fe1 C14 C13 -119.7(2)
C12 Fe1 C14 C13 -37.71(16)
C21 Fe1 C14 C15 -47.4(5)
C23 Fe1 C14 C15 -157.7(3)
C22 Fe1 C14 C15 169.4(3)
C25 Fe1 C14 C15 -76.4(3)
C24 Fe1 C14 C15 -117.5(3)
C11 Fe1 C14 C15 37.74(15)
C12 Fe1 C14 C15 82.03(16)
C13 Fe1 C14 C15 119.7(2)
C13 C14 C15 C11 -0.1(3)
Fe1 C14 C15 C11 -58.98(16)
C13 C14 C15 Fe1 58.93(19)
C12 C11 C15 C14 -0.4(3)
C2 C11 C15 C14 -178.3(2)
Fe1 C11 C15 C14 59.52(17)
C12 C11 C15 Fe1 -59.87(16)
C2 C11 C15 Fe1 122.2(2)
C21 Fe1 C15 C14 165.8(2)
C23 Fe1 C15 C14 48.9(5)
C22 Fe1 C15 C14 -162.4(6)
C25 Fe1 C15 C14 124.0(3)
C24 Fe1 C15 C14 81.1(3)
C11 Fe1 C15 C14 -119.7(2)
C12 Fe1 C15 C14 -81.25(17)
C13 Fe1 C15 C14 -37.19(16)
C21 Fe1 C15 C11 -74.5(2)
C23 Fe1 C15 C11 168.7(4)
C22 Fe1 C15 C11 -42.7(6)
C25 Fe1 C15 C11 -116.3(3)
C24 Fe1 C15 C11 -159.1(2)
C12 Fe1 C15 C11 38.47(14)
C13 Fe1 C15 C11 82.53(16)
C14 Fe1 C15 C11 119.7(2)
C23 Fe1 C21 C22 -38.1(3)
C25 Fe1 C21 C22 -118.8(4)
C24 Fe1 C21 C22 -79.8(3)
C11 Fe1 C21 C22 125.0(3)
C15 Fe1 C21 C22 167.1(3)
C12 Fe1 C21 C22 81.2(3)
C13 Fe1 C21 C22 44.0(4)
C14 Fe1 C21 C22 -155.4(5)
C23 Fe1 C21 C25 80.8(3)
C22 Fe1 C21 C25 118.8(4)
C24 Fe1 C21 C25 39.0(3)
C11 Fe1 C21 C25 -116.1(3)
C15 Fe1 C21 C25 -74.1(3)
C12 Fe1 C21 C25 -159.9(3)
C13 Fe1 C21 C25 162.9(3)
C14 Fe1 C21 C25 -36.6(6)
C25 C21 C22 C23 0.2(4)
Fe1 C21 C22 C23 60.2(3)
C25 C21 C22 Fe1 -60.0(2)
C23 Fe1 C22 C21 118.4(4)
C25 Fe1 C22 C21 38.5(3)
C24 Fe1 C22 C21 82.6(3)
C11 Fe1 C22 C21 -74.6(3)
C15 Fe1 C22 C21 -40.9(7)
C12 Fe1 C22 C21 -116.5(3)
C13 Fe1 C22 C21 -159.7(3)
C14 Fe1 C22 C21 165.6(3)
C21 Fe1 C22 C23 -118.4(4)
C25 Fe1 C22 C23 -79.9(4)
C24 Fe1 C22 C23 -35.7(3)
C11 Fe1 C22 C23 167.0(3)
C15 Fe1 C22 C23 -159.3(5)
C12 Fe1 C22 C23 125.1(3)
C13 Fe1 C22 C23 82.0(4)
C14 Fe1 C22 C23 47.3(5)
C21 C22 C23 C24 0.0(5)
Fe1 C22 C23 C24 60.4(3)
C21 C22 C23 Fe1 -60.3(3)
C21 Fe1 C23 C24 -82.9(3)
C22 Fe1 C23 C24 -120.3(5)
C25 Fe1 C23 C24 -37.9(3)
C11 Fe1 C23 C24 -160.1(5)
C15 Fe1 C23 C24 47.2(5)
C12 Fe1 C23 C24 165.4(3)
C13 Fe1 C23 C24 123.9(3)
C14 Fe1 C23 C24 81.6(3)
C21 Fe1 C23 C22 37.4(3)
C25 Fe1 C23 C22 82.3(3)
C24 Fe1 C23 C22 120.3(5)
C11 Fe1 C23 C22 -39.8(7)
C15 Fe1 C23 C22 167.5(3)
C12 Fe1 C23 C22 -74.3(4)
C13 Fe1 C23 C22 -115.8(3)
C14 Fe1 C23 C22 -158.2(3)
C22 C23 C24 C25 -0.3(5)
Fe1 C23 C24 C25 59.4(3)
C22 C23 C24 Fe1 -59.7(3)
C21 Fe1 C24 C23 80.1(3)
C22 Fe1 C24 C23 37.3(3)
C25 Fe1 C24 C23 119.6(4)
C11 Fe1 C24 C23 166.0(3)
C15 Fe1 C24 C23 -157.9(3)
C12 Fe1 C24 C23 -39.4(6)
C13 Fe1 C24 C23 -74.0(3)
C14 Fe1 C24 C23 -115.4(3)
C21 Fe1 C24 C25 -39.6(3)
C23 Fe1 C24 C25 -119.6(4)
C22 Fe1 C24 C25 -82.4(3)
C11 Fe1 C24 C25 46.4(5)
C15 Fe1 C24 C25 82.4(3)
C12 Fe1 C24 C25 -159.0(4)
C13 Fe1 C24 C25 166.4(3)
C14 Fe1 C24 C25 125.0(3)
C23 C24 C25 C21 0.4(4)
Fe1 C24 C25 C21 60.3(2)
C23 C24 C25 Fe1 -59.9(3)
C22 C21 C25 C24 -0.3(4)
Fe1 C21 C25 C24 -60.8(2)
C22 C21 C25 Fe1 60.4(3)
C21 Fe1 C25 C24 116.4(4)
C23 Fe1 C25 C24 36.0(3)
C22 Fe1 C25 C24 79.5(3)
C11 Fe1 C25 C24 -160.3(3)
C15 Fe1 C25 C24 -116.7(3)
C12 Fe1 C25 C24 163.4(3)
C13 Fe1 C25 C24 -39.1(6)
C14 Fe1 C25 C24 -74.8(3)
C23 Fe1 C25 C21 -80.4(3)
C22 Fe1 C25 C21 -36.9(2)
C24 Fe1 C25 C21 -116.4(4)
C11 Fe1 C25 C21 83.3(3)
C15 Fe1 C25 C21 127.0(3)
C12 Fe1 C25 C21 47.0(5)
C13 Fe1 C25 C21 -155.5(4)
C14 Fe1 C25 C21 168.8(2)
N2 C1 C1E C2E -150.1(3)
N1 C1 C1E C2E 27.4(4)
C1 C1E C2E C31 171.4(2)
C1E C2E C31 C36 -8.8(4)
C1E C2E C31 C32 173.6(3)
C36 C31 C32 C33 1.9(4)
C2E C31 C32 C33 179.6(3)
C31 C32 C33 C34 -0.8(4)
C32 C33 C34 C35 -1.6(4)
C33 C34 C35 C36 2.9(4)
C33 C34 C35 C37 -175.0(3)
C32 C31 C36 C35 -0.5(4)
C2E C31 C36 C35 -178.1(2)
C34 C35 C36 C31 -1.8(4)
C37 C35 C36 C31 176.1(3)
